data_1535270
loop_
_publ_author_name
'Higashi, I.'

_publ_section_title
;
 Aluminium Distribution in the Boron Framework of gamma Al B12
;
_journal_name_full 'Journal of Solid State Chemistry'
_journal_page_first 333
_journal_page_last 349
_journal_volume 47
_journal_year 1983
_chemical_formula_sum 'Al6.3 B88'
_space_group_IT_number 19
_symmetry_space_group_name_Hall 'P 2ac 2ab'
_symmetry_space_group_name_H-M 'P 21 21 21'
_cell_angle_alpha 90
_cell_angle_beta 90
_cell_angle_gamma 90
_cell_formula_units_Z 4
_cell_length_a 16.573
_cell_length_b 17.51
_cell_length_c 10.144
_cell_volume 2943.720
_citation_journal_id_ASTM JSSCBI
_cod_data_source_file Higashi_JSSCBI_1983_492.cif
_cod_data_source_block Al6.3B88
_cod_original_cell_volume 2943.72
_cod_database_code 1535270

loop_
_symmetry_equiv_pos_as_xyz
x,y,z
-x+1/2,-y,z+1/2
x+1/2,-y+1/2,-z
-x,y+1/2,-z+1/2

loop_
_atom_site_label
_atom_site_type_symbol
_atom_site_fract_x
_atom_site_fract_y
_atom_site_fract_z
_atom_site_occupancy
_atom_site_U_iso_or_equiv
B5 B 0.2594 0.2151 0.1411 1 0.0
B51 B 0.1749 0.6211 0.0717 1 0.0
B84 B 0.3575 -0.045 -0.2106 1 0.0
B42 B 0.5423 0.0934 -0.2309 1 0.0
B77 B 0.4202 0.8714 0.0599 1 0.0
B80 B 0.286 -0.2394 0.0639 1 0.0
B63 B 0.1802 0.5273 0.157 1 0.0
B25 B 0.4936 0.1656 0.3796 1 0.0
B23 B 0.5276 0.4927 0.1125 1 0.0
B78 B 0.3805 -0.2129 0.1351 1 0.0
Al7 Al 0.3647 0.22481 0.44874 0.511 0.0
B12 B 0.3442 0.3285 -0.0113 1 0.0
B86 B 0.2782 0.0321 -0.1952 1 0.0
B88 B 0.209 -0.1571 -0.2144 1 0.0
B2 B 0.1855 0.292 0.1138 1 0.0
B61 B 0.2699 0.6638 0.0586 1 0.0
B71 B 0.3503 -0.1035 -0.0686 1 0.0
B24 B 0.6161 0.4659 0.0234 1 0.0
B75 B 0.2644 -0.169 -0.0657 1 0.0
B3 B 0.1746 0.3047 -0.0647 1 0.0
B38 B 0.5176 0.2617 -0.206 1 0.0
B79 B 0.2872 -0.1877 0.215 1 0.0
B43 B 0.4585 0.2576 -0.3568 1 0.0
B21 B 0.5842 0.4324 -0.1423 1 0.0
B65 B 0.3397 0.5966 0.1306 1 0.0
B36 B 0.5041 0.1599 0.0457 1 0.0
B39 B 0.4184 0.2163 -0.2051 1 0.0
B64 B 0.2417 0.4645 0.0527 1 0.0
B29 B 0.4024 0.1532 0.2784 1 0.0
B57 B 0.4197 0.3173 0.3633 1 0.0
B4 B 0.2338 0.2312 -0.1451 1 0.0
B59 B 0.4777 0.3892 0.4365 1 0.0
B87 B 0.3769 0.0466 -0.1325 1 0.0
Al6 Al 0.16466 0.56113 0.37977 0.764 0.0
B54 B 0.4202 0.4826 0.4021 1 0.0
B48 B 0.4948 0.1782 -0.456 1 0.0
B35 B 0.5161 0.245 0.1351 1 0.0
B73 B 0.2655 -0.0878 0.1868 1 0.0
B69 B 0.3495 -0.0557 0.0846 1 0.0
Al11 Al 0.09956 0.65608 0.27326 0.068 0.0
B58 B 0.4211 0.404 0.2826 1 0.0
B7 B 0.242 0.3654 0.0252 1 0.0
B22 B 0.5321 0.51 -0.0592 1 0.0
B40 B 0.4333 0.1142 -0.2158 1 0.0
B10 B 0.3485 0.2381 0.0585 1 0.0
B72 B 0.3691 -0.1206 0.2136 1 0.0
Al1 Al 0.21952 0.0953 0.11911 0.961 0.0
B41 B 0.5951 0.1879 -0.2137 1 0.0
B14 B 0.5223 0.3454 -0.1135 1 0.0
B44 B 0.4019 0.168 -0.3593 1 0.0
Al2 Al 0.36465 0.01482 0.26252 0.953 0.0
B74 B 0.2099 -0.1603 0.0952 1 0.0
B26 B 0.4799 0.0767 0.2926 1 0.0
Al8 Al 0.32891 0.25394 0.44075 0.444 0.0
B27 B 0.5779 0.1235 0.2931 1 0.0
B85 B 0.2946 0.0788 -0.0431 1 0.0
B34 B 0.424 0.2006 0.1328 1 0.0
B15 B 0.5198 0.3294 0.0629 1 0.0
B8 B 0.2686 0.3282 -0.1411 1 0.0
B30 B 0.4584 0.2407 0.2825 1 0.0
B19 B 0.6084 0.3621 -0.0124 1 0.0
B55 B 0.0831 0.5636 0.063 1 0.0
B66 B 0.289 0.5117 0.1913 1 0.0
Al10 Al 0.202 0.50484 0.35717 0.19 0.0
B83 B 0.2569 -0.0715 -0.161 1 0.0
B31 B 0.5418 0.0786 0.1472 1 0.0
B67 B 0.3436 0.5129 0.0404 1 0.0
B16 B 0.4708 0.4084 0.1415 1 0.0
Al9 Al 0.20803 0.28787 0.33 0.188 0.0
Al3 Al 0.00548 0.95902 0.45179 0.946 0.0
B1 B 0.183 0.2082 0.0105 1 0.0
B68 B 0.0761 0.5107 0.2133 1 0.0
B46 B 0.5821 0.1384 -0.3738 1 0.0
B13 B 0.4362 0.3747 -0.0147 1 0.0
B18 B 0.4396 0.4727 0.0204 1 0.0
B82 B 0.2849 -0.0026 0.4428 1 0.0
B49 B 0.2704 0.389 0.418 1 0.0
B32 B 0.5903 0.1722 0.1412 1 0.0
B17 B 0.4733 0.4404 -0.1442 1 0.0
B37 B 0.5038 0.1696 -0.1218 1 0.0
B76 B 0.3697 -0.2024 -0.0412 1 0.0
B47 B 0.4781 0.0943 -0.3703 1 0.0
B70 B 0.254 -0.0781 0.0181 1 0.0
B50 B 0.3247 0.4731 0.4802 1 0.0
B45 B 0.5676 0.2391 -0.3636 1 0.0
Al4 Al 0.02749 0.13059 0.3352 0.523 0.0
B60 B 0.1663 0.3981 0.4559 1 0.0
Al5 Al 0.19779 0.39727 0.23828 0.747 0.0
B28 B 0.5618 0.2229 0.288 1 0.0
B56 B 0.0825 0.6671 0.0474 1 0.0
B62 B 0.2409 0.6102 0.2099 1 0.0
B11 B 0.3384 0.2474 -0.1131 1 0.0
B53 B 0.3294 0.4548 0.3117 1 0.0
B9 B 0.2943 0.311 0.1467 1 0.0
B33 B 0.4345 0.1008 0.136 1 0.0
B6 B 0.2817 0.1768 -0.0245 1 0.0
B81 B 0.3735 0.0389 0.0486 1 0.0
B52 B 0.3286 0.351 0.2904 1 0.0
B20 B 0.5772 0.4014 0.1447 1 0.0
